data_4119169
loop_
_publ_author_name
'Andrew J. Lewis'
'Patrick J. Carroll'
'Eric J. Schelter'

_publ_section_title
;
 Reductive Cleavage of Nitrite to Form Terminal Uranium Mono-Oxo Complexes
;
_journal_name_full 'Journal of the American Chemical Society'
_journal_page_first 511
_journal_page_last 518
_journal_paper_doi 10.1021/ja311057y
_journal_volume 135
_journal_year 2013
_chemical_formula_sum 'C18 H54 F N3 O Si6 U'
_chemical_formula_weight 754.21
_space_group_IT_number 19
_symmetry_cell_setting orthorhombic
_symmetry_Int_Tables_number 19
_symmetry_space_group_name_Hall 'P 2ac 2ab'
_symmetry_space_group_name_H-M 'P 21 21 21'
_atom_sites_solution_hydrogens geom
_atom_sites_solution_primary direct
_audit_creation_method SHELXL-97
_cell_angle_alpha 90.00
_cell_angle_beta 90.00
_cell_angle_gamma 90.00
_cell_formula_units_Z 4
_cell_length_a 11.8088(8)
_cell_length_b 12.4796(9)
_cell_length_c 22.9669(16)
_cell_measurement_temperature 143(1)
_cell_volume 3384.6(4)
_computing_data_collection 'Bruker APEX2'
_computing_data_reduction 'Bruker SAINT'
_computing_structure_refinement 'SHELXL-97 (Sheldrick, 2008)'
_computing_structure_solution 'SHELXS-97 (Sheldrick, 2008)'
_diffrn_ambient_temperature 143(1)
_diffrn_measured_fraction_theta_full 0.997
_diffrn_measured_fraction_theta_max 0.997
_diffrn_measurement_device 'CCD Area Detector'
_diffrn_measurement_device_type 'Bruker APEXII'
_diffrn_measurement_method 'phi and omega scans'
_diffrn_radiation_monochromator graphite
_diffrn_radiation_source 'sealed tube'
_diffrn_radiation_type MoK\a
_diffrn_radiation_wavelength 0.71073
_diffrn_reflns_av_R_equivalents 0.0281
_diffrn_reflns_av_sigmaI/netI 0.0235
_diffrn_reflns_limit_h_max 15
_diffrn_reflns_limit_h_min -15
_diffrn_reflns_limit_k_max 16
_diffrn_reflns_limit_k_min -16
_diffrn_reflns_limit_l_max 29
_diffrn_reflns_limit_l_min -29
_diffrn_reflns_number 67229
_diffrn_reflns_theta_full 27.53
_diffrn_reflns_theta_max 27.53
_diffrn_reflns_theta_min 1.94
_exptl_absorpt_coefficient_mu 5.028
_exptl_absorpt_correction_T_max 0.7456
_exptl_absorpt_correction_T_min 0.4612
_exptl_absorpt_correction_type multi-scan
_exptl_absorpt_process_details '(SADABS; Sheldrick, 2007)'
_exptl_crystal_density_diffrn 1.480
_exptl_crystal_F_000 1504
_exptl_crystal_size_max 0.55
_exptl_crystal_size_mid 0.42
_exptl_crystal_size_min 0.20
_refine_diff_density_max 1.005
_refine_diff_density_min -0.476
_refine_diff_density_rms 0.054
_refine_ls_abs_structure_details 'Flack H D (1983), Acta Cryst. A39, 876-881'
_refine_ls_abs_structure_Flack 0.016(3)
_refine_ls_extinction_method none
_refine_ls_goodness_of_fit_ref 1.075
_refine_ls_hydrogen_treatment constr
_refine_ls_matrix_type full
_refine_ls_number_parameters 290
_refine_ls_number_reflns 7681
_refine_ls_number_restraints 0
_refine_ls_restrained_S_all 1.075
_refine_ls_R_factor_all 0.0150
_refine_ls_R_factor_gt 0.0141
_refine_ls_shift/su_max 0.002
_refine_ls_shift/su_mean 0.000
_refine_ls_structure_factor_coef Fsqd
_refine_ls_weighting_details 'calc w=1/[\s^2^(Fo^2^)+(0.0034P)^2^+1.0112P] where P=(Fo^2^+2Fc^2^)/3'
_refine_ls_weighting_scheme calc
_refine_ls_wR_factor_gt 0.0328
_refine_ls_wR_factor_ref 0.0331
_reflns_number_gt 7507
_reflns_number_total 7681
_reflns_threshold_expression >2sigma(I)
_cod_data_source_file ja311057y_si_002_4.cif
_cod_data_source_block shelxl
_cod_original_sg_symbol_H-M 'P 21 21 21 '
_cod_database_code 4119169

loop_
_symmetry_equiv_pos_as_xyz
'x, y, z'
'x+1/2, -y+1/2, -z'
'-x, y+1/2, -z+1/2'
'-x+1/2, -y, z+1/2'

loop_
_atom_site_label
_atom_site_type_symbol
_atom_site_fract_x
_atom_site_fract_y
_atom_site_fract_z
_atom_site_U_iso_or_equiv
_atom_site_adp_type
_atom_site_occupancy
_atom_site_symmetry_multiplicity
_atom_site_calc_flag
_atom_site_refinement_flags
_atom_site_disorder_assembly
_atom_site_disorder_group
U1 U 0.218711(6) 0.556687(6) 0.377627(3) 0.02288(2) Uani 1 1 d . A .
Si1 Si 0.15818(6) 0.30096(5) 0.42613(3) 0.03242(15) Uani 1 1 d . . .
Si2 Si 0.12346(8) 0.48085(6) 0.51294(3) 0.03970(19) Uani 1 1 d . A .
Si3 Si -0.02948(7) 0.68761(7) 0.34719(4) 0.0456(2) Uani 1 1 d . A .
Si4 Si 0.17927(7) 0.82834(6) 0.36246(4) 0.03982(18) Uani 1 1 d . A .
Si5 Si 0.38207(7) 0.53554(5) 0.25523(3) 0.03255(16) Uani 1 1 d . A .
Si6 Si 0.50353(5) 0.50243(5) 0.37131(4) 0.03186(15) Uani 1 1 d . A .
O1 O 0.29831(14) 0.63469(13) 0.43692(7) 0.0337(5) Uani 0.54(2) 1 d P A 1
F1 F 0.14122(14) 0.47801(13) 0.31756(7) 0.0370(5) Uani 0.54(2) 1 d P A 1
F1' F 0.29831(14) 0.63469(13) 0.43692(7) 0.0337(5) Uani 0.46(2) 1 d P A 2
O1' O 0.14122(14) 0.47801(13) 0.31756(7) 0.0370(5) Uani 0.46(2) 1 d P A 2
N1 N 0.16176(17) 0.43797(18) 0.44275(8) 0.0286(4) Uani 1 1 d . A .
N2 N 0.11646(17) 0.70130(16) 0.36068(9) 0.0307(5) Uani 1 1 d . A .
N3 N 0.37983(16) 0.52897(15) 0.33113(9) 0.0258(4) Uani 1 1 d . A .
C1 C 0.2090(3) 0.2198(2) 0.48919(13) 0.0478(7) Uani 1 1 d . A .
H1a H 0.2842 0.2420 0.4996 0.072 Uiso 1 1 calc R . .
H1b H 0.2097 0.1453 0.4787 0.072 Uiso 1 1 calc R . .
H1c H 0.1593 0.2303 0.5218 0.072 Uiso 1 1 calc R . .
C2 C 0.2565(2) 0.2672(2) 0.36498(12) 0.0374(6) Uani 1 1 d . A .
H2a H 0.2316 0.3024 0.3301 0.056 Uiso 1 1 calc R . .
H2b H 0.2567 0.1911 0.3589 0.056 Uiso 1 1 calc R . .
H2c H 0.3316 0.2907 0.3745 0.056 Uiso 1 1 calc R . .
C3 C 0.0139(3) 0.2575(3) 0.40481(16) 0.0532(8) Uani 1 1 d . A .
H3a H -0.0376 0.2706 0.4364 0.080 Uiso 1 1 calc R . .
H3b H 0.0147 0.1824 0.3959 0.080 Uiso 1 1 calc R . .
H3c H -0.0101 0.2971 0.3712 0.080 Uiso 1 1 calc R . .
C4 C -0.0071(3) 0.4103(3) 0.53950(16) 0.0645(11) Uani 1 1 d . . .
H4a H -0.0683 0.4232 0.5129 0.097 Uiso 1 1 calc R A .
H4b H -0.0269 0.4368 0.5774 0.097 Uiso 1 1 calc R . .
H4c H 0.0073 0.3347 0.5418 0.097 Uiso 1 1 calc R . .
C5 C 0.0859(4) 0.6262(3) 0.51414(15) 0.0614(10) Uani 1 1 d . . .
H5a H 0.1506 0.6679 0.5029 0.092 Uiso 1 1 calc R A .
H5b H 0.0627 0.6462 0.5527 0.092 Uiso 1 1 calc R . .
H5c H 0.0249 0.6392 0.4874 0.092 Uiso 1 1 calc R . .
C6 C 0.2413(3) 0.4609(3) 0.56562(12) 0.0597(9) Uani 1 1 d . . .
H6a H 0.2546 0.3856 0.5707 0.090 Uiso 1 1 calc R A .
H6b H 0.2214 0.4923 0.6024 0.090 Uiso 1 1 calc R . .
H6c H 0.3087 0.4944 0.5510 0.090 Uiso 1 1 calc R . .
C7 C -0.0822(2) 0.5538(3) 0.37232(19) 0.0652(10) Uani 1 1 d . . .
H7a H -0.0434 0.4981 0.3515 0.098 Uiso 1 1 calc R A .
H7b H -0.1621 0.5486 0.3651 0.098 Uiso 1 1 calc R . .
H7c H -0.0680 0.5461 0.4133 0.098 Uiso 1 1 calc R . .
C8 C -0.0621(4) 0.6986(3) 0.26806(19) 0.0783(13) Uani 1 1 d . . .
H8a H -0.0501 0.7710 0.2554 0.118 Uiso 1 1 calc R A .
H8b H -0.1396 0.6789 0.2614 0.118 Uiso 1 1 calc R . .
H8c H -0.0133 0.6514 0.2465 0.118 Uiso 1 1 calc R . .
C9 C -0.1121(3) 0.7903(3) 0.3891(2) 0.0682(12) Uani 1 1 d . . .
H9a H -0.0989 0.7809 0.4301 0.102 Uiso 1 1 calc R A .
H9b H -0.1914 0.7819 0.3811 0.102 Uiso 1 1 calc R . .
H9c H -0.0884 0.8608 0.3777 0.102 Uiso 1 1 calc R . .
C10 C 0.1217(4) 0.9173(3) 0.3044(2) 0.0841(14) Uani 1 1 d . . .
H10a H 0.1352 0.8856 0.2670 0.126 Uiso 1 1 calc R A .
H10b H 0.1584 0.9859 0.3064 0.126 Uiso 1 1 calc R . .
H10c H 0.0417 0.9264 0.3101 0.126 Uiso 1 1 calc R . .
C11 C 0.1632(4) 0.8923(3) 0.43492(18) 0.0815(14) Uani 1 1 d . . .
H11a H 0.0841 0.8994 0.4440 0.122 Uiso 1 1 calc R A .
H11b H 0.1978 0.9618 0.4344 0.122 Uiso 1 1 calc R . .
H11c H 0.1992 0.8486 0.4639 0.122 Uiso 1 1 calc R . .
C12 C 0.3348(3) 0.8209(2) 0.34769(15) 0.0512(8) Uani 1 1 d . . .
H12a H 0.3716 0.7835 0.3789 0.077 Uiso 1 1 calc R A .
H12b H 0.3651 0.8920 0.3447 0.077 Uiso 1 1 calc R . .
H12c H 0.3475 0.7832 0.3118 0.077 Uiso 1 1 calc R . .
C13 C 0.2646(3) 0.6211(3) 0.22746(12) 0.0564(9) Uani 1 1 d . . .
H13a H 0.1948 0.5816 0.2289 0.085 Uiso 1 1 calc R A .
H13b H 0.2802 0.6416 0.1880 0.085 Uiso 1 1 calc R . .
H13c H 0.2582 0.6841 0.2512 0.085 Uiso 1 1 calc R . .
C14 C 0.5155(3) 0.5979(3) 0.22810(15) 0.0560(9) Uani 1 1 d . . .
H14a H 0.5229 0.6687 0.2440 0.084 Uiso 1 1 calc R A .
H14b H 0.5134 0.6020 0.1864 0.084 Uiso 1 1 calc R . .
H14c H 0.5790 0.5551 0.2400 0.084 Uiso 1 1 calc R . .
C15 C 0.3678(3) 0.3994(2) 0.22261(12) 0.0427(7) Uani 1 1 d . . .
H15a H 0.4236 0.3525 0.2392 0.064 Uiso 1 1 calc R A .
H15b H 0.3790 0.4037 0.1813 0.064 Uiso 1 1 calc R . .
H15c H 0.2935 0.3718 0.2305 0.064 Uiso 1 1 calc R . .
C16 C 0.5900(2) 0.6264(2) 0.38089(19) 0.0561(9) Uani 1 1 d . . .
H16a H 0.6166 0.6505 0.3436 0.084 Uiso 1 1 calc R A .
H16b H 0.6535 0.6112 0.4056 0.084 Uiso 1 1 calc R . .
H16c H 0.5443 0.6813 0.3984 0.084 Uiso 1 1 calc R . .
C17 C 0.5920(3) 0.3958(3) 0.33620(16) 0.0513(8) Uani 1 1 d . . .
H17a H 0.5485 0.3311 0.3329 0.077 Uiso 1 1 calc R A .
H17b H 0.6579 0.3826 0.3596 0.077 Uiso 1 1 calc R . .
H17c H 0.6148 0.4191 0.2981 0.077 Uiso 1 1 calc R . .
C18 C 0.4691(2) 0.4513(3) 0.44573(13) 0.0503(7) Uani 1 1 d . . .
H18a H 0.4319 0.5065 0.4676 0.075 Uiso 1 1 calc R A .
H18b H 0.5378 0.4308 0.4652 0.075 Uiso 1 1 calc R . .
H18c H 0.4201 0.3902 0.4426 0.075 Uiso 1 1 calc R . .

loop_
_atom_site_aniso_label
_atom_site_aniso_U_11
_atom_site_aniso_U_22
_atom_site_aniso_U_33
_atom_site_aniso_U_23
_atom_site_aniso_U_13
_atom_site_aniso_U_12
U1 0.02366(4) 0.02163(4) 0.02335(4) -0.00257(3) 0.00135(3) 0.00134(3)
Si1 0.0366(4) 0.0247(3) 0.0359(4) -0.0041(3) 0.0085(3) -0.0061(3)
Si2 0.0553(5) 0.0329(4) 0.0309(4) -0.0057(3) 0.0171(3) -0.0069(3)
Si3 0.0330(4) 0.0387(4) 0.0650(6) -0.0090(4) -0.0115(4) 0.0121(3)
Si4 0.0481(4) 0.0230(3) 0.0484(5) -0.0033(3) 0.0044(3) 0.0036(3)
Si5 0.0472(4) 0.0258(4) 0.0246(3) -0.0024(3) 0.0104(3) 0.0018(3)
Si6 0.0242(3) 0.0302(3) 0.0412(4) -0.0088(3) -0.0001(3) 0.0019(3)
O1 0.0373(10) 0.0343(9) 0.0294(9) -0.0025(6) 0.0012(7) 0.0014(7)
F1 0.0358(9) 0.0359(10) 0.0393(10) -0.0045(7) -0.0048(7) 0.0032(7)
F1' 0.0373(10) 0.0343(9) 0.0294(9) -0.0025(6) 0.0012(7) 0.0014(7)
O1' 0.0358(9) 0.0359(10) 0.0393(10) -0.0045(7) -0.0048(7) 0.0032(7)
N1 0.0334(10) 0.0245(10) 0.0278(9) -0.0045(9) 0.0057(8) -0.0030(10)
N2 0.0327(10) 0.0255(10) 0.0338(12) -0.0035(8) -0.0022(8) 0.0059(8)
N3 0.0279(10) 0.0239(10) 0.0257(10) -0.0039(8) 0.0011(8) -0.0003(7)
C1 0.065(2) 0.0285(13) 0.0499(17) 0.0051(12) 0.0120(16) -0.0028(14)
C2 0.0421(14) 0.0274(12) 0.0426(15) -0.0082(11) 0.0111(11) -0.0016(10)
C3 0.0419(16) 0.0500(18) 0.068(2) -0.0186(16) 0.0082(15) -0.0124(14)
C4 0.074(2) 0.059(2) 0.061(2) -0.0114(17) 0.0401(19) -0.0145(18)
C5 0.093(3) 0.0426(18) 0.049(2) -0.0127(15) 0.027(2) 0.0077(19)
C6 0.091(3) 0.060(2) 0.0288(13) -0.0065(13) 0.0027(15) -0.0100(19)
C7 0.0268(12) 0.0528(17) 0.116(3) 0.000(3) -0.0013(18) -0.0015(13)
C8 0.076(3) 0.075(3) 0.084(3) -0.004(2) -0.042(2) 0.012(2)
C9 0.0379(15) 0.058(2) 0.109(3) -0.020(2) 0.0039(19) 0.0173(15)
C10 0.087(3) 0.046(2) 0.119(4) 0.035(2) -0.017(3) 0.006(2)
C11 0.105(3) 0.054(2) 0.085(3) -0.043(2) 0.035(3) -0.026(2)
C12 0.0543(18) 0.0334(15) 0.066(2) 0.0048(14) 0.0097(16) -0.0079(14)
C13 0.092(3) 0.0510(17) 0.0259(13) 0.0017(12) 0.0037(15) 0.0241(18)
C14 0.080(2) 0.0387(16) 0.0499(19) -0.0011(14) 0.0332(18) -0.0124(16)
C15 0.067(2) 0.0323(14) 0.0291(14) -0.0082(11) 0.0044(13) -0.0029(14)
C16 0.0341(14) 0.0443(16) 0.090(3) -0.0171(19) -0.0052(18) -0.0060(12)
C17 0.0409(16) 0.0460(17) 0.067(2) -0.0145(16) 0.0010(15) 0.0156(14)
C18 0.0417(15) 0.067(2) 0.0423(16) 0.0040(17) -0.0119(12) 0.0116(16)

loop_
_atom_type_symbol
_atom_type_description
_atom_type_scat_dispersion_real
_atom_type_scat_dispersion_imag
_atom_type_scat_source
C C 0.0033 0.0016 'International Tables Vol C Tables 4.2.6.8 and 6.1.1.4'
H H 0.0000 0.0000 'International Tables Vol C Tables 4.2.6.8 and 6.1.1.4'
N N 0.0061 0.0033 'International Tables Vol C Tables 4.2.6.8 and 6.1.1.4'
F F 0.0171 0.0103 'International Tables Vol C Tables 4.2.6.8 and 6.1.1.4'
O O 0.0106 0.0060 'International Tables Vol C Tables 4.2.6.8 and 6.1.1.4'
Si Si 0.0817 0.0704 'International Tables Vol C Tables 4.2.6.8 and 6.1.1.4'
U U -9.6767 9.6646 'International Tables Vol C Tables 4.2.6.8 and 6.1.1.4'

loop_
_geom_angle_atom_site_label_1
_geom_angle_atom_site_label_2
_geom_angle_atom_site_label_3
_geom_angle
O1 U1 F1 179.07(7)
O1 U1 N2 88.76(7)
F1 U1 N2 91.75(7)
O1 U1 N3 90.03(7)
F1 U1 N3 89.04(7)
N2 U1 N3 120.95(8)
O1 U1 N1 90.51(7)
F1 U1 N1 89.91(7)
N2 U1 N1 120.08(8)
N3 U1 N1 118.96(7)
O1 U1 Si5 110.25(5)
F1 U1 Si5 68.88(5)
N2 U1 Si5 103.11(6)
N3 U1 Si5 26.45(5)
N1 U1 Si5 132.55(5)
O1 U1 Si3 108.76(5)
F1 U1 Si3 71.97(5)
N2 U1 Si3 26.62(6)
N3 U1 Si3 135.44(6)
N1 U1 Si3 101.38(6)
Si5 U1 Si3 110.58(2)
O1 U1 Si6 69.53(5)
F1 U1 Si6 109.56(5)
N2 U1 Si6 133.63(6)
N3 U1 Si6 26.51(5)
N1 U1 Si6 101.21(5)
Si5 U1 Si6 52.953(19)
Si3 U1 Si6 157.36(2)
O1 U1 Si2 70.03(5)
F1 U1 Si2 110.61(5)
N2 U1 Si2 101.87(6)
N3 U1 Si2 132.50(5)
N1 U1 Si2 26.38(5)
Si5 U1 Si2 155.02(2)
Si3 U1 Si2 92.05(2)
Si6 U1 Si2 107.72(2)
O1 U1 Si4 68.80(5)
F1 U1 Si4 111.46(5)
N2 U1 Si4 26.07(6)
N3 U1 Si4 102.83(5)
N1 U1 Si4 133.48(5)
Si5 U1 Si4 93.967(18)
Si3 U1 Si4 52.68(2)
Si6 U1 Si4 108.825(17)
Si2 U1 Si4 108.578(19)
N1 Si1 C3 111.41(13)
N1 Si1 C1 110.66(12)
C3 Si1 C1 109.99(16)
N1 Si1 C2 111.62(10)
C3 Si1 C2 107.83(13)
C1 Si1 C2 105.11(13)
N1 Si1 U1 33.28(6)
C3 Si1 U1 112.03(12)
C1 Si1 U1 133.24(10)
C2 Si1 U1 80.65(8)
N1 Si2 C6 111.29(13)
N1 Si2 C5 111.74(14)
C6 Si2 C5 107.36(18)
N1 Si2 C4 111.50(14)
C6 Si2 C4 109.87(17)
C5 Si2 C4 104.81(17)
N1 Si2 U1 33.96(7)
C6 Si2 U1 112.34(11)
C5 Si2 U1 79.85(11)
C4 Si2 U1 133.75(13)
N2 Si3 C8 111.53(16)
N2 Si3 C7 110.96(12)
C8 Si3 C7 107.30(19)
N2 Si3 C9 110.65(13)
C8 Si3 C9 110.07(19)
C7 Si3 C9 106.15(17)
N2 Si3 U1 34.18(7)
C8 Si3 U1 114.24(14)
C7 Si3 U1 78.24(9)
C9 Si3 U1 131.72(13)
N2 Si4 C11 111.52(15)
N2 Si4 C10 111.62(16)
C11 Si4 C10 110.3(2)
N2 Si4 C12 111.51(12)
C11 Si4 C12 106.55(18)
C10 Si4 C12 104.98(19)
N2 Si4 U1 33.62(7)
C11 Si4 U1 110.29(14)
C10 Si4 U1 135.18(14)
C12 Si4 U1 80.57(10)
N3 Si5 C13 110.95(11)
N3 Si5 C14 111.48(14)
C13 Si5 C14 106.01(17)
N3 Si5 C15 110.92(11)
C13 Si5 C15 108.51(16)
C14 Si5 C15 108.80(14)
N3 Si5 U1 34.31(7)
C13 Si5 U1 79.46(9)
C14 Si5 U1 135.99(11)
C15 Si5 U1 110.47(10)
N3 Si6 C16 111.10(13)
N3 Si6 C18 111.32(11)
C16 Si6 C18 107.11(17)
N3 Si6 C17 111.76(13)
C16 Si6 C17 109.53(15)
C18 Si6 C17 105.79(16)
N3 Si6 U1 34.08(7)
C16 Si6 U1 111.55(9)
C18 Si6 U1 79.39(9)
C17 Si6 U1 134.76(11)
Si1 N1 Si2 119.38(12)
Si1 N1 U1 120.93(10)
Si2 N1 U1 119.66(11)
Si4 N2 Si3 120.47(12)
Si4 N2 U1 120.32(11)
Si3 N2 U1 119.20(11)
Si5 N3 Si6 121.34(12)
Si5 N3 U1 119.24(10)
Si6 N3 U1 119.41(10)

loop_
_geom_bond_atom_site_label_1
_geom_bond_atom_site_label_2
_geom_bond_distance
U1 O1 1.9198(16)
U1 F1 1.9246(16)
U1 N2 2.2060(19)
U1 N3 2.2090(19)
U1 N1 2.210(2)
U1 Si5 3.4195(7)
U1 Si3 3.4275(8)
U1 Si6 3.4339(6)
U1 Si2 3.4379(8)
U1 Si4 3.4396(8)
Si1 N1 1.752(2)
Si1 C3 1.854(3)
Si1 C1 1.867(3)
Si1 C2 1.870(2)
Si2 N1 1.758(2)
Si2 C6 1.861(4)
Si2 C5 1.868(3)
Si2 C4 1.877(3)
Si3 N2 1.759(2)
Si3 C8 1.863(4)
Si3 C7 1.874(3)
Si3 C9 1.877(3)
Si4 N2 1.751(2)
Si4 C11 1.856(4)
Si4 C10 1.863(4)
Si4 C12 1.870(3)
Si5 N3 1.745(2)
Si5 C13 1.863(3)
Si5 C14 1.865(3)
Si5 C15 1.865(3)
Si6 N3 1.759(2)
Si6 C16 1.866(3)
Si6 C18 1.869(3)
Si6 C17 1.874(3)
